data_7019569
loop_
_publ_author_name
'Zhang, Qiong'
'Gao, Yuanhao'
'Zhang, Shengyi'
'Wu, Jieying'
'Zhou, Hongping'
'Yang, Jiaxiang'
'Tao, Xutang'
'Tian, Yupeng'

_publ_section_title
;
 Photophysical properties of spherical aggregations of CdS nanocrystals
 capped with a chromophoric surface agent.
;
_journal_issue 23
_journal_name_full 'Dalton transactions (Cambridge, England : 2003)'
_journal_page_first 7067
_journal_page_last 7072
_journal_paper_doi 10.1039/c2dt30622k
_journal_volume 41
_journal_year 2012
_chemical_formula_sum 'C41 H36 Cd N4 S2'
_chemical_formula_weight 761.26
_chemical_name_systematic
;
?
;
_space_group_IT_number 14
_symmetry_cell_setting monoclinic
_symmetry_space_group_name_Hall '-P 2ybc'
_symmetry_space_group_name_H-M 'P 1 21/c 1'
_atom_sites_solution_hydrogens geom
_atom_sites_solution_primary direct
_atom_sites_solution_secondary difmap
_audit_creation_method SHELXL-97
_cell_angle_alpha 90.000(5)
_cell_angle_beta 107.496(5)
_cell_angle_gamma 90.000(5)
_cell_formula_units_Z 4
_cell_length_a 19.958(5)
_cell_length_b 10.403(5)
_cell_length_c 17.406(5)
_cell_measurement_reflns_used 4339
_cell_measurement_temperature 173(2)
_cell_measurement_theta_max 23.00
_cell_measurement_theta_min 2.23
_cell_volume 3447(2)
_computing_cell_refinement 'Bruker SMART'
_computing_data_collection 'Bruker SMART'
_computing_data_reduction 'Bruker SAINT'
_computing_molecular_graphics 'Bruker SHELXTL'
_computing_publication_material 'Bruker SHELXTL'
_computing_structure_refinement 'SHELXL-97 (Sheldrick, 1997)'
_computing_structure_solution 'SHELXS-97 (Sheldrick, 1990)'
_diffrn_ambient_temperature 173(2)
_diffrn_measured_fraction_theta_full 0.998
_diffrn_measured_fraction_theta_max 0.998
_diffrn_measurement_device_type 'CCD area detector'
_diffrn_measurement_method 'phi and omega scans'
_diffrn_radiation_monochromator graphite
_diffrn_radiation_source 'fine-focus sealed tube'
_diffrn_radiation_type MoK\a
_diffrn_radiation_wavelength 0.71069
_diffrn_reflns_av_R_equivalents 0.0511
_diffrn_reflns_av_sigmaI/netI 0.0477
_diffrn_reflns_limit_h_max 21
_diffrn_reflns_limit_h_min -23
_diffrn_reflns_limit_k_max 12
_diffrn_reflns_limit_k_min -12
_diffrn_reflns_limit_l_max 20
_diffrn_reflns_limit_l_min -19
_diffrn_reflns_number 23696
_diffrn_reflns_theta_full 25.00
_diffrn_reflns_theta_max 25.00
_diffrn_reflns_theta_min 1.07
_exptl_absorpt_coefficient_mu 0.791
_exptl_absorpt_correction_T_max 0.9322
_exptl_absorpt_correction_T_min 0.8515
_exptl_absorpt_correction_type multi-scan
_exptl_absorpt_process_details saddab
_exptl_crystal_colour red
_exptl_crystal_density_diffrn 1.467
_exptl_crystal_density_method 'not measured'
_exptl_crystal_description block
_exptl_crystal_F_000 1560
_exptl_crystal_size_max 0.21
_exptl_crystal_size_mid 0.11
_exptl_crystal_size_min 0.09
_refine_diff_density_max 1.755
_refine_diff_density_min -0.440
_refine_diff_density_rms 0.126
_refine_ls_extinction_method none
_refine_ls_goodness_of_fit_ref 1.005
_refine_ls_hydrogen_treatment constr
_refine_ls_matrix_type full
_refine_ls_number_parameters 434
_refine_ls_number_reflns 6057
_refine_ls_number_restraints 0
_refine_ls_restrained_S_all 1.005
_refine_ls_R_factor_all 0.0739
_refine_ls_R_factor_gt 0.0478
_refine_ls_shift/su_max 0.009
_refine_ls_shift/su_mean 0.001
_refine_ls_structure_factor_coef Fsqd
_refine_ls_weighting_details 'calc w=1/[\s^2^(Fo^2^)+(0.1000P)^2^+0.0000P] where P=(Fo^2^+2Fc^2^)/3'
_refine_ls_weighting_scheme calc
_refine_ls_wR_factor_gt 0.1290
_refine_ls_wR_factor_ref 0.1543
_reflns_number_gt 4325
_reflns_number_total 6057
_reflns_threshold_expression >2sigma(I)
_cod_data_source_file c2dt30622k.txt
_cod_data_source_block wpp
_cod_depositor_comments
;
The following automatic conversions were performed:

'_symmetry_cell_setting' value 'Monoclinic' changed to 'monoclinic'
according to /home/saulius/struct/CIF-dictionaries/cif_core.dic
dictionary named 'cif_core.dic' version 2.4.1 from 2010-06-29.

Automatic conversion script
Id: cif_fix_values 1891 2012-01-12 08:04:46Z andrius 
;
_cod_original_sg_symbol_H-M 'P2(1)/c '
_cod_database_code 7019569

loop_
_symmetry_equiv_pos_as_xyz
'x, y, z'
'-x, y+1/2, -z+1/2'
'-x, -y, -z'
'x, -y-1/2, z-1/2'

loop_
_atom_site_label
_atom_site_type_symbol
_atom_site_fract_x
_atom_site_fract_y
_atom_site_fract_z
_atom_site_U_iso_or_equiv
_atom_site_adp_type
_atom_site_occupancy
_atom_site_symmetry_multiplicity
_atom_site_calc_flag
_atom_site_refinement_flags
Cd1 Cd 0.10591(2) 1.21196(3) 0.61846(2) 0.03974(16) Uani 1 1 d .
S2 S 0.21375(8) 1.21002(12) 0.73370(8) 0.0456(3) Uani 1 1 d .
S1 S 0.01394(7) 1.35358(12) 0.63741(8) 0.0435(3) Uani 1 1 d .
N2 N 0.1242(2) 1.0979(3) 0.5128(2) 0.0318(9) Uani 1 1 d .
N3 N 0.1418(2) 1.3504(4) 0.5306(2) 0.0402(10) Uani 1 1 d .
N1 N 0.0613(2) 0.9995(4) 0.6144(2) 0.0354(9) Uani 1 1 d .
C6 C 0.1077(2) 0.9730(4) 0.5023(3) 0.0326(11) Uani 1 1 d .
C8 C 0.1534(2) 0.9584(4) 0.3890(3) 0.0327(11) Uani 1 1 d .
C21 C 0.2236(3) 0.7253(4) 0.2229(3) 0.0383(12) Uani 1 1 d .
C5 C 0.0736(2) 0.9172(4) 0.5607(3) 0.0322(10) Uani 1 1 d .
C16 C 0.1726(2) 0.8819(4) 0.3269(3) 0.0352(11) Uani 1 1 d .
N4 N 0.3807(2) 0.2993(4) -0.0595(3) 0.0473(11) Uani 1 1 d .
C7 C 0.1207(2) 0.9018(4) 0.4414(3) 0.0345(11) Uani 1 1 d .
H7 H 0.1074 0.8139 0.4349 0.041 Uiso 1 1 calc R
C4 C 0.0546(3) 0.7897(4) 0.5587(3) 0.0394(12) Uani 1 1 d .
H4 H 0.0631 0.7339 0.5194 0.047 Uiso 1 1 calc R
C11 C 0.1668(3) 1.2966(4) 0.4749(3) 0.0346(11) Uani 1 1 d .
C10 C 0.1532(2) 1.1558(4) 0.4612(3) 0.0332(10) Uani 1 1 d .
C27 C 0.3153(3) 0.4389(5) 0.0937(3) 0.0456(13) Uani 1 1 d .
H27 H 0.3040 0.4095 0.1399 0.055 Uiso 1 1 calc R
C17 C 0.2088(3) 0.9351(5) 0.2773(3) 0.0432(13) Uani 1 1 d .
H17 H 0.2165 1.0253 0.2781 0.052 Uiso 1 1 calc R
C12 C 0.2024(3) 1.3694(4) 0.4325(3) 0.0414(12) Uani 1 1 d .
H12 H 0.2197 1.3303 0.3929 0.050 Uiso 1 1 calc R
C24 C 0.3066(3) 0.5679(5) 0.0716(3) 0.0445(13) Uani 1 1 d .
C22 C 0.2491(3) 0.6346(5) 0.1716(3) 0.0480(13) Uani 1 1 d .
H22 H 0.2410 0.5458 0.1778 0.058 Uiso 1 1 calc R
C30 C 0.3834(3) 0.1874(5) -0.0147(4) 0.0482(14) Uani 1 1 d .
C20 C 0.1846(3) 0.6745(5) 0.2698(3) 0.0461(13) Uani 1 1 d .
H20 H 0.1744 0.5851 0.2665 0.055 Uiso 1 1 calc R
C25 C 0.3232(3) 0.6093(5) 0.0047(3) 0.0467(13) Uani 1 1 d .
H25 H 0.3172 0.6978 -0.0092 0.056 Uiso 1 1 calc R
C18 C 0.1604(3) 0.7491(5) 0.3206(3) 0.0421(12) Uani 1 1 d .
H18 H 0.1347 0.7100 0.3523 0.051 Uiso 1 1 calc R
C31 C 0.3580(3) 0.2165(5) 0.0520(3) 0.0471(13) Uani 1 1 d .
C15 C 0.1499(3) 1.4768(5) 0.5451(3) 0.0482(13) Uani 1 1 d .
H15 H 0.1309 1.5146 0.5838 0.058 Uiso 1 1 calc R
C9 C 0.1686(2) 1.0899(4) 0.3995(3) 0.0337(11) Uani 1 1 d .
H9 H 0.1892 1.1336 0.3643 0.040 Uiso 1 1 calc R
C33 C 0.3544(3) 0.1225(5) 0.1061(4) 0.0560(15) Uani 1 1 d .
H33 H 0.3374 0.1408 0.1503 0.067 Uiso 1 1 calc R
C23 C 0.2809(3) 0.6637(5) 0.1196(3) 0.0485(13) Uani 1 1 d .
H23 H 0.2885 0.7521 0.1114 0.058 Uiso 1 1 calc R
C26 C 0.3480(3) 0.5292(5) -0.0430(3) 0.0480(13) Uani 1 1 d .
H26 H 0.3593 0.5612 -0.0887 0.058 Uiso 1 1 calc R
C29 C 0.3410(3) 0.3521(5) 0.0468(3) 0.0414(12) Uani 1 1 d .
C36 C 0.4058(3) 0.3172(6) -0.1311(4) 0.0571(16) Uani 1 1 d .
H36A H 0.3719 0.3716 -0.1711 0.069 Uiso 1 1 calc R
H36B H 0.4079 0.2326 -0.1563 0.069 Uiso 1 1 calc R
C38 C 0.5002(3) 0.4217(6) -0.1806(4) 0.0582(15) Uani 1 1 d .
H38A H 0.4618 0.4727 -0.2170 0.070 Uiso 1 1 calc R
H38B H 0.5415 0.4789 -0.1612 0.070 Uiso 1 1 calc R
C28 C 0.3562(3) 0.3998(5) -0.0224(3) 0.0419(12) Uani 1 1 d .
C14 C 0.1851(3) 1.5535(5) 0.5052(3) 0.0441(13) Uani 1 1 d .
H14 H 0.1905 1.6429 0.5165 0.053 Uiso 1 1 calc R
C40 C 0.5506(3) 0.3622(6) -0.2927(4) 0.0629(17) Uani 1 1 d .
H40A H 0.5174 0.4230 -0.3286 0.076 Uiso 1 1 calc R
H40B H 0.5945 0.4095 -0.2662 0.076 Uiso 1 1 calc R
C39 C 0.5189(3) 0.3136(6) -0.2286(4) 0.0602(16) Uani 1 1 d .
H39A H 0.4761 0.2632 -0.2549 0.072 Uiso 1 1 calc R
H39B H 0.5530 0.2556 -0.1915 0.072 Uiso 1 1 calc R
C1 C 0.0296(3) 0.9537(5) 0.6672(3) 0.0433(12) Uani 1 1 d .
H1 H 0.0207 1.0113 0.7053 0.052 Uiso 1 1 calc R
C13 C 0.2124(3) 1.4996(5) 0.4488(3) 0.0449(13) Uani 1 1 d .
H13 H 0.2376 1.5507 0.4217 0.054 Uiso 1 1 calc R
C3 C 0.0231(3) 0.7423(5) 0.6140(3) 0.0410(12) Uani 1 1 d .
H3 H 0.0111 0.6540 0.6143 0.049 Uiso 1 1 calc R
C35 C 0.3764(3) 0.0011(6) 0.0940(4) 0.0688(18) Uani 1 1 d .
H35 H 0.3753 -0.0648 0.1314 0.083 Uiso 1 1 calc R
C32 C 0.4051(3) 0.0657(6) -0.0267(4) 0.0641(17) Uani 1 1 d .
H32 H 0.4225 0.0463 -0.0705 0.077 Uiso 1 1 calc R
C34 C 0.4002(3) -0.0284(6) 0.0289(4) 0.0688(19) Uani 1 1 d .
H34 H 0.4134 -0.1143 0.0219 0.083 Uiso 1 1 calc R
C19 C 0.2337(3) 0.8580(5) 0.2267(3) 0.0462(13) Uani 1 1 d .
H19 H 0.2583 0.8968 0.1938 0.055 Uiso 1 1 calc R
C2 C 0.0096(3) 0.8271(5) 0.6682(3) 0.0457(13) Uani 1 1 d .
H2 H -0.0131 0.7988 0.7059 0.055 Uiso 1 1 calc R
C37 C 0.4775(3) 0.3794(7) -0.1087(4) 0.0595(16) Uani 1 1 d .
H37A H 0.5125 0.3177 -0.0763 0.071 Uiso 1 1 calc R
H37B H 0.4773 0.4552 -0.0744 0.071 Uiso 1 1 calc R
C41 C 0.5665(4) 0.2547(7) -0.3427(5) 0.084(2) Uani 1 1 d .
H41A H 0.6046 0.2016 -0.3090 0.127 Uiso 1 1 calc R
H41B H 0.5807 0.2910 -0.3874 0.127 Uiso 1 1 calc R
H41C H 0.5244 0.2017 -0.3642 0.127 Uiso 1 1 calc R

loop_
_atom_site_aniso_label
_atom_site_aniso_U_11
_atom_site_aniso_U_22
_atom_site_aniso_U_33
_atom_site_aniso_U_23
_atom_site_aniso_U_13
_atom_site_aniso_U_12
Cd1 0.0631(3) 0.0327(2) 0.0346(2) -0.00286(15) 0.03164(19) 0.00338(17)
S2 0.0676(9) 0.0394(7) 0.0337(7) -0.0039(5) 0.0210(6) 0.0061(6)
S1 0.0623(9) 0.0352(7) 0.0470(8) -0.0057(6) 0.0378(7) 0.0034(6)
N2 0.047(2) 0.0250(19) 0.032(2) -0.0004(16) 0.0249(18) 0.0017(17)
N3 0.061(3) 0.030(2) 0.039(2) -0.0020(18) 0.029(2) 0.0040(19)
N1 0.048(2) 0.036(2) 0.033(2) 0.0017(17) 0.0281(19) 0.0053(18)
C6 0.044(3) 0.028(2) 0.032(3) 0.0012(19) 0.022(2) 0.005(2)
C8 0.040(3) 0.034(2) 0.029(2) 0.001(2) 0.017(2) 0.007(2)
C21 0.045(3) 0.038(3) 0.035(3) -0.008(2) 0.018(2) 0.005(2)
C5 0.043(3) 0.033(2) 0.029(2) 0.0022(19) 0.023(2) 0.004(2)
C16 0.044(3) 0.036(3) 0.031(3) 0.001(2) 0.019(2) 0.010(2)
N4 0.057(3) 0.051(3) 0.048(3) -0.017(2) 0.038(2) -0.004(2)
C7 0.049(3) 0.028(2) 0.034(3) -0.002(2) 0.023(2) 0.000(2)
C4 0.053(3) 0.038(3) 0.034(3) -0.003(2) 0.023(2) 0.003(2)
C11 0.045(3) 0.031(2) 0.034(3) 0.003(2) 0.020(2) 0.004(2)
C10 0.045(3) 0.030(2) 0.031(2) -0.002(2) 0.021(2) 0.001(2)
C27 0.043(3) 0.069(4) 0.031(3) -0.009(3) 0.021(2) -0.004(3)
C17 0.069(4) 0.031(3) 0.040(3) -0.002(2) 0.032(3) 0.007(2)
C12 0.058(3) 0.035(3) 0.038(3) -0.001(2) 0.024(3) -0.003(2)
C24 0.044(3) 0.040(3) 0.053(3) -0.010(2) 0.021(3) 0.005(2)
C22 0.058(3) 0.046(3) 0.045(3) 0.001(2) 0.023(3) -0.002(3)
C30 0.047(3) 0.041(3) 0.063(4) -0.011(3) 0.025(3) -0.002(2)
C20 0.062(4) 0.042(3) 0.040(3) -0.010(2) 0.023(3) 0.000(3)
C25 0.049(3) 0.048(3) 0.047(3) -0.004(2) 0.020(3) 0.004(2)
C18 0.057(3) 0.037(3) 0.039(3) -0.009(2) 0.024(3) 0.002(2)
C31 0.046(3) 0.050(3) 0.049(3) -0.008(3) 0.020(3) -0.005(2)
C15 0.068(4) 0.035(3) 0.051(3) -0.007(2) 0.033(3) 0.002(3)
C9 0.043(3) 0.034(2) 0.031(3) 0.005(2) 0.023(2) 0.002(2)
C33 0.054(4) 0.047(3) 0.069(4) -0.002(3) 0.022(3) -0.003(3)
C23 0.057(4) 0.041(3) 0.053(3) -0.002(3) 0.024(3) 0.002(3)
C26 0.056(4) 0.047(3) 0.051(3) -0.007(3) 0.031(3) 0.001(3)
C29 0.049(3) 0.041(3) 0.042(3) -0.005(2) 0.026(2) 0.001(2)
C36 0.064(4) 0.069(4) 0.053(4) -0.015(3) 0.039(3) -0.003(3)
C38 0.058(4) 0.065(4) 0.061(4) -0.008(3) 0.033(3) -0.002(3)
C28 0.048(3) 0.045(3) 0.042(3) -0.011(2) 0.028(2) -0.004(2)
C14 0.060(3) 0.027(2) 0.049(3) -0.002(2) 0.021(3) 0.001(2)
C40 0.056(4) 0.078(4) 0.067(4) 0.011(3) 0.038(3) 0.014(3)
C39 0.070(4) 0.063(4) 0.060(4) 0.003(3) 0.038(3) 0.014(3)
C1 0.061(3) 0.043(3) 0.037(3) 0.003(2) 0.032(3) 0.006(2)
C13 0.060(3) 0.032(3) 0.048(3) 0.006(2) 0.023(3) -0.006(2)
C3 0.046(3) 0.040(3) 0.040(3) 0.002(2) 0.018(2) -0.002(2)
C35 0.062(4) 0.053(4) 0.094(5) 0.003(4) 0.027(4) -0.005(3)
C32 0.067(4) 0.047(3) 0.089(5) -0.021(3) 0.040(4) -0.003(3)
C34 0.051(4) 0.046(3) 0.111(6) -0.020(4) 0.025(4) 0.006(3)
C19 0.057(3) 0.054(3) 0.041(3) 0.004(3) 0.034(3) 0.004(3)
C2 0.054(3) 0.056(3) 0.038(3) 0.010(3) 0.031(3) 0.003(3)
C37 0.050(4) 0.082(4) 0.056(4) -0.009(3) 0.031(3) 0.002(3)
C41 0.106(6) 0.090(5) 0.080(5) 0.010(4) 0.060(5) 0.029(5)

loop_
_atom_type_symbol
_atom_type_description
_atom_type_scat_dispersion_real
_atom_type_scat_dispersion_imag
_atom_type_scat_source
C C 0.0033 0.0016 'International Tables Vol C Tables 4.2.6.8 and 6.1.1.4'
H H 0.0000 0.0000 'International Tables Vol C Tables 4.2.6.8 and 6.1.1.4'
N N 0.0061 0.0033 'International Tables Vol C Tables 4.2.6.8 and 6.1.1.4'
S S 0.1246 0.1234 'International Tables Vol C Tables 4.2.6.8 and 6.1.1.4'
Cd Cd -0.8075 1.2024 'International Tables Vol C Tables 4.2.6.8 and 6.1.1.4'

loop_
_geom_angle_atom_site_label_1
_geom_angle_atom_site_label_2
_geom_angle_atom_site_label_3
_geom_angle
N2 Cd1 N3 69.29(13)
N2 Cd1 N1 69.22(12)
N3 Cd1 N1 136.99(13)
N2 Cd1 S1 136.06(10)
N3 Cd1 S1 96.07(10)
N1 Cd1 S1 105.91(10)
N2 Cd1 S2 109.65(10)
N3 Cd1 S2 99.86(11)
N1 Cd1 S2 104.16(10)
S1 Cd1 S2 113.69(5)
C6 N2 C10 118.7(4)
C6 N2 Cd1 121.1(3)
C10 N2 Cd1 120.2(3)
C11 N3 C15 119.8(4)
C11 N3 Cd1 117.8(3)
C15 N3 Cd1 121.2(3)
C5 N1 C1 118.0(4)
C5 N1 Cd1 117.9(3)
C1 N1 Cd1 123.8(3)
N2 C6 C7 122.0(4)
N2 C6 C5 115.3(4)
C7 C6 C5 122.7(4)
C7 C8 C9 116.8(4)
C7 C8 C16 121.4(4)
C9 C8 C16 121.8(4)
C20 C21 C19 116.6(4)
C20 C21 C22 117.6(4)
C19 C21 C22 125.7(5)
N1 C5 C4 121.6(4)
N1 C5 C6 116.1(4)
C4 C5 C6 122.3(4)
C17 C16 C18 116.9(4)
C17 C16 C8 122.2(4)
C18 C16 C8 120.6(4)
C28 N4 C30 109.2(4)
C28 N4 C36 123.2(5)
C30 N4 C36 127.3(4)
C6 C7 C8 120.4(4)
C6 C7 H7 119.8
C8 C7 H7 119.8
C5 C4 C3 120.3(5)
C5 C4 H4 119.9
C3 C4 H4 119.9
N3 C11 C12 121.2(4)
N3 C11 C10 115.8(4)
C12 C11 C10 123.1(4)
N2 C10 C9 122.4(4)
N2 C10 C11 115.2(4)
C9 C10 C11 122.5(4)
C24 C27 C29 119.6(5)
C24 C27 H27 120.2
C29 C27 H27 120.2
C19 C17 C16 120.9(5)
C19 C17 H17 119.5
C16 C17 H17 119.5
C13 C12 C11 119.2(5)
C13 C12 H12 120.4
C11 C12 H12 120.4
C25 C24 C27 119.7(5)
C25 C24 C23 118.6(5)
C27 C24 C23 121.7(5)
C23 C22 C21 127.0(5)
C23 C22 H22 116.5
C21 C22 H22 116.5
C32 C30 N4 130.3(5)
C32 C30 C31 121.4(6)
N4 C30 C31 108.3(4)
C18 C20 C21 122.1(5)
C18 C20 H20 118.9
C21 C20 H20 118.9
C26 C25 C24 123.2(5)
C26 C25 H25 118.4
C24 C25 H25 118.4
C20 C18 C16 121.5(5)
C20 C18 H18 119.2
C16 C18 H18 119.2
C33 C31 C30 120.6(5)
C33 C31 C29 132.6(5)
C30 C31 C29 106.8(5)
N3 C15 C14 121.5(5)
N3 C15 H15 119.3
C14 C15 H15 119.3
C10 C9 C8 119.7(4)
C10 C9 H9 120.2
C8 C9 H9 120.2
C35 C33 C31 117.7(6)
C35 C33 H33 121.1
C31 C33 H33 121.1
C22 C23 C24 124.3(5)
C22 C23 H23 117.9
C24 C23 H23 117.8
C25 C26 C28 118.0(5)
C25 C26 H26 121.0
C28 C26 H26 121.0
C27 C29 C28 118.3(5)
C27 C29 C31 134.9(5)
C28 C29 C31 106.8(4)
N4 C36 C37 111.6(5)
N4 C36 H36A 109.3
C37 C36 H36A 109.3
N4 C36 H36B 109.3
C37 C36 H36B 109.3
H36A C36 H36B 108.0
C39 C38 C37 115.1(5)
C39 C38 H38A 108.5
C37 C38 H38A 108.5
C39 C38 H38B 108.5
C37 C38 H38B 108.5
H38A C38 H38B 107.5
C26 C28 N4 129.7(5)
C26 C28 C29 121.3(4)
N4 C28 C29 109.0(4)
C13 C14 C15 119.6(4)
C13 C14 H14 120.2
C15 C14 H14 120.2
C41 C40 C39 112.5(6)
C41 C40 H40A 109.1
C39 C40 H40A 109.1
C41 C40 H40B 109.1
C39 C40 H40B 109.1
H40A C40 H40B 107.8
C38 C39 C40 112.6(5)
C38 C39 H39A 109.1
C40 C39 H39A 109.1
C38 C39 H39B 109.1
C40 C39 H39B 109.1
H39A C39 H39B 107.8
N1 C1 C2 122.9(5)
N1 C1 H1 118.5
C2 C1 H1 118.5
C14 C13 C12 118.8(5)
C14 C13 H13 120.6
C12 C13 H13 120.6
C2 C3 C4 118.0(5)
C2 C3 H3 121.0
C4 C3 H3 121.0
C33 C35 C34 122.1(6)
C33 C35 H35 119.0
C34 C35 H35 119.0
C30 C32 C34 116.7(6)
C30 C32 H32 121.6
C34 C32 H32 121.6
C35 C34 C32 121.4(6)
C35 C34 H34 119.3
C32 C34 H34 119.3
C17 C19 C21 121.9(4)
C17 C19 H19 119.1
C21 C19 H19 119.1
C1 C2 C3 119.1(5)
C1 C2 H2 120.4
C3 C2 H2 120.4
C36 C37 C38 113.9(5)
C36 C37 H37A 108.8
C38 C37 H37A 108.8
C36 C37 H37B 108.8
C38 C37 H37B 108.8
H37A C37 H37B 107.7
C40 C41 H41A 109.5
C40 C41 H41B 109.5
H41A C41 H41B 109.5
C40 C41 H41C 109.5
H41A C41 H41C 109.5
H41B C41 H41C 109.5

loop_
_geom_bond_atom_site_label_1
_geom_bond_atom_site_label_2
_geom_bond_distance
Cd1 N2 2.308(4)
Cd1 N3 2.363(4)
Cd1 N1 2.376(4)
Cd1 S1 2.4520(14)
Cd1 S2 2.4618(16)
N2 C6 1.339(6)
N2 C10 1.349(6)
N3 C11 1.340(6)
N3 C15 1.340(6)
N1 C5 1.343(6)
N1 C1 1.349(6)
C6 C7 1.381(6)
C6 C5 1.499(6)
C8 C7 1.401(6)
C8 C9 1.401(6)
C8 C16 1.482(6)
C21 C20 1.390(7)
C21 C19 1.393(7)
C21 C22 1.491(7)
C5 C4 1.377(6)
C16 C17 1.396(7)
C16 C18 1.401(7)
N4 C28 1.391(6)
N4 C30 1.393(7)
N4 C36 1.487(6)
C7 H7 0.9500
C4 C3 1.388(7)
C4 H4 0.9500
C11 C12 1.392(6)
C11 C10 1.495(6)
C10 C9 1.385(6)
C27 C24 1.392(7)
C27 C29 1.413(7)
C27 H27 0.9500
C17 C19 1.389(7)
C17 H17 0.9500
C12 C13 1.386(7)
C12 H12 0.9500
C24 C25 1.372(7)
C24 C23 1.488(7)
C22 C23 1.287(7)
C22 H22 0.9500
C30 C32 1.374(7)
C30 C31 1.432(8)
C20 C18 1.369(7)
C20 H20 0.9500
C25 C26 1.369(7)
C25 H25 0.9500
C18 H18 0.9500
C31 C33 1.374(8)
C31 C29 1.447(7)
C15 C14 1.382(7)
C15 H15 0.9500
C9 H9 0.9500
C33 C35 1.374(8)
C33 H33 0.9500
C23 H23 0.9500
C26 C28 1.390(7)
C26 H26 0.9500
C29 C28 1.419(7)
C36 C37 1.512(8)
C36 H36A 0.9900
C36 H36B 0.9900
C38 C39 1.513(8)
C38 C37 1.520(8)
C38 H38A 0.9900
C38 H38B 0.9900
C14 C13 1.376(7)
C14 H14 0.9500
C40 C41 1.507(9)
C40 C39 1.524(8)
C40 H40A 0.9900
C40 H40B 0.9900
C39 H39A 0.9900
C39 H39B 0.9900
C1 C2 1.377(7)
C1 H1 0.9500
C13 H13 0.9500
C3 C2 1.377(7)
C3 H3 0.9500
C35 C34 1.388(9)
C35 H35 0.9500
C32 C34 1.399(9)
C32 H32 0.9500
C34 H34 0.9500
C19 H19 0.9500
C2 H2 0.9500
C37 H37A 0.9900
C37 H37B 0.9900
C41 H41A 0.9800
C41 H41B 0.9800
C41 H41C 0.9800

loop_
_geom_torsion_atom_site_label_1
_geom_torsion_atom_site_label_2
_geom_torsion_atom_site_label_3
_geom_torsion_atom_site_label_4
_geom_torsion
N3 Cd1 N2 C6 -173.1(4)
N1 Cd1 N2 C6 -4.7(3)
S1 Cd1 N2 C6 -96.4(4)
S2 Cd1 N2 C6 93.4(3)
N3 Cd1 N2 C10 8.3(3)
N1 Cd1 N2 C10 176.7(4)
S1 Cd1 N2 C10 85.0(4)
S2 Cd1 N2 C10 -85.1(3)
N2 Cd1 N3 C11 -12.0(3)
N1 Cd1 N3 C11 -28.0(5)
S1 Cd1 N3 C11 -149.2(3)
S2 Cd1 N3 C11 95.4(4)
N2 Cd1 N3 C15 -179.4(4)
N1 Cd1 N3 C15 164.6(4)
S1 Cd1 N3 C15 43.4(4)
S2 Cd1 N3 C15 -72.0(4)
N2 Cd1 N1 C5 5.9(3)
N3 Cd1 N1 C5 21.9(4)
S1 Cd1 N1 C5 139.8(3)
S2 Cd1 N1 C5 -100.0(3)
N2 Cd1 N1 C1 -179.9(4)
N3 Cd1 N1 C1 -163.9(3)
S1 Cd1 N1 C1 -46.0(4)
S2 Cd1 N1 C1 74.1(4)
C10 N2 C6 C7 1.2(7)
Cd1 N2 C6 C7 -177.4(3)
C10 N2 C6 C5 -178.2(4)
Cd1 N2 C6 C5 3.2(5)
C1 N1 C5 C4 0.2(7)
Cd1 N1 C5 C4 174.7(4)
C1 N1 C5 C6 178.9(4)
Cd1 N1 C5 C6 -6.6(5)
N2 C6 C5 N1 2.4(6)
C7 C6 C5 N1 -177.0(4)
N2 C6 C5 C4 -178.9(5)
C7 C6 C5 C4 1.7(7)
C7 C8 C16 C17 -176.3(5)
C9 C8 C16 C17 2.2(7)
C7 C8 C16 C18 -2.0(7)
C9 C8 C16 C18 176.5(5)
N2 C6 C7 C8 1.3(7)
C5 C6 C7 C8 -179.3(4)
C9 C8 C7 C6 -3.0(7)
C16 C8 C7 C6 175.6(4)
N1 C5 C4 C3 -1.2(8)
C6 C5 C4 C3 -179.9(5)
C15 N3 C11 C12 1.2(7)
Cd1 N3 C11 C12 -166.4(4)
C15 N3 C11 C10 -178.1(5)
Cd1 N3 C11 C10 14.3(5)
C6 N2 C10 C9 -2.0(7)
Cd1 N2 C10 C9 176.6(3)
C6 N2 C10 C11 177.2(4)
Cd1 N2 C10 C11 -4.2(5)
N3 C11 C10 N2 -6.8(6)
C12 C11 C10 N2 173.8(5)
N3 C11 C10 C9 172.4(4)
C12 C11 C10 C9 -7.0(7)
C18 C16 C17 C19 -2.6(7)
C8 C16 C17 C19 171.9(5)
N3 C11 C12 C13 0.4(8)
C10 C11 C12 C13 179.7(5)
C29 C27 C24 C25 -0.1(8)
C29 C27 C24 C23 -178.9(5)
C20 C21 C22 C23 174.1(6)
C19 C21 C22 C23 -4.0(9)
C28 N4 C30 C32 -178.8(6)
C36 N4 C30 C32 -4.5(10)
C28 N4 C30 C31 1.7(6)
C36 N4 C30 C31 176.0(5)
C19 C21 C20 C18 -3.5(8)
C22 C21 C20 C18 178.2(5)
C27 C24 C25 C26 0.4(8)
C23 C24 C25 C26 179.2(5)
C21 C20 C18 C16 1.2(8)
C17 C16 C18 C20 1.9(8)
C8 C16 C18 C20 -172.7(5)
C32 C30 C31 C33 -0.1(9)
N4 C30 C31 C33 179.5(5)
C32 C30 C31 C29 179.2(5)
N4 C30 C31 C29 -1.2(6)
C11 N3 C15 C14 -1.6(8)
Cd1 N3 C15 C14 165.5(4)
N2 C10 C9 C8 0.3(7)
C11 C10 C9 C8 -178.9(4)
C7 C8 C9 C10 2.2(7)
C16 C8 C9 C10 -176.3(4)
C30 C31 C33 C35 0.3(8)
C29 C31 C33 C35 -178.7(6)
C21 C22 C23 C24 178.5(5)
C25 C24 C23 C22 163.6(6)
C27 C24 C23 C22 -17.6(9)
C24 C25 C26 C28 0.4(8)
C24 C27 C29 C28 -0.9(7)
C24 C27 C29 C31 178.2(6)
C33 C31 C29 C27 0.3(11)
C30 C31 C29 C27 -178.8(6)
C33 C31 C29 C28 179.5(6)
C30 C31 C29 C28 0.3(6)
C28 N4 C36 C37 74.7(7)
C30 N4 C36 C37 -98.9(7)
C25 C26 C28 N4 -179.4(5)
C25 C26 C28 C29 -1.4(8)
C30 N4 C28 C26 176.6(6)
C36 N4 C28 C26 2.0(9)
C30 N4 C28 C29 -1.5(6)
C36 N4 C28 C29 -176.1(5)
C27 C29 C28 C26 1.7(8)
C31 C29 C28 C26 -177.6(5)
C27 C29 C28 N4 -180.0(5)
C31 C29 C28 N4 0.7(6)
N3 C15 C14 C13 0.3(8)
C37 C38 C39 C40 -172.3(5)
C41 C40 C39 C38 -177.7(6)
C5 N1 C1 C2 0.0(7)
Cd1 N1 C1 C2 -174.1(4)
C15 C14 C13 C12 1.3(8)
C11 C12 C13 C14 -1.7(8)
C5 C4 C3 C2 2.0(8)
C31 C33 C35 C34 -1.3(9)
N4 C30 C32 C34 -178.8(6)
C31 C30 C32 C34 0.7(9)
C33 C35 C34 C32 2.0(10)
C30 C32 C34 C35 -1.7(9)
C16 C17 C19 C21 0.3(8)
C20 C21 C19 C17 2.7(8)
C22 C21 C19 C17 -179.1(5)
N1 C1 C2 C3 0.8(8)
C4 C3 C2 C1 -1.8(8)
N4 C36 C37 C38 -169.7(5)
C39 C38 C37 C36 -71.6(7)
